data_2101600
loop_
_publ_author_name
'Salvad\'o, M. A.'
'Pertierra, P.'
'Garc\'ia-Granda, S.'
'Garc\'ia, J. R.'
'Rodr\'iguez, J.'
'Fern\'andez-D\'iaz, M. T.'

_publ_section_title
;
 Neutron powder diffraction study of \a-Ti(HPO~4~)~2~.H~2~O and
 \a-Hf(HPO~4~)~2~.H~2~O; H-atom positions
;
_journal_issue 5
_journal_name_full 'Acta Crystallographica Section B'
_journal_page_first 896
_journal_page_last 898
_journal_paper_doi 10.1107/S0108768196006702
_journal_volume 52
_journal_year 1996
_chemical_formula_structural 'Ti (H P O4 )2 , 2H2 O'
_chemical_formula_sum 'H4 O9 P2 Ti'
_chemical_formula_weight 257.87
_symmetry_cell_setting monoclinic
_symmetry_space_group_name_Hall '-P 2ybc'
_symmetry_space_group_name_H-M 'P 1 21/c 1'
_audit_creation_method PARSTCIF
_cell_angle_alpha 90.00000
_cell_angle_beta 110.206(3)
_cell_angle_gamma 90.00000
_cell_formula_units_Z 4.00
_cell_length_a 8.6110(3)
_cell_length_b 4.9933(2)
_cell_length_c 16.1507(7)
_cell_volume 651.70(5)
_diffrn_radiation_probe neutron
_diffrn_radiation_type neutron
_diffrn_radiation_wavelength 1.59000
_exptl_crystal_density_diffrn 2.6282
_exptl_crystal_F_000 512.0
_cod_data_source_file an0530.cif
_cod_original_sg_symbol_H-M 'P 21/c'
_cod_database_code 2101600

loop_
_atom_site_label
_atom_site_fract_x
_atom_site_fract_y
_atom_site_fract_z
_atom_site_U_iso_or_equiv
_atom_site_thermal_displace_type
_atom_site_type_symbol
Ti1 0.7588(13) 0.243(3) 0.5103(7) 0.0045(15) iso Ti
P1 -0.0001(9) 0.746(2) 0.6090(4) 0.0074(9) iso P
P2 0.4680(8) 0.236(2) 0.6014(4) 0.0074(9) iso P
O1 0.1149(9) 0.8320(15) 0.5580(4) 0.0127(4) iso O
O2 -0.0657(8) 0.4656(15) 0.5903(4) 0.0127(4) iso O
O3 -0.1452(9) 0.9502(16) 0.5906(5) 0.0127(4) iso O
O4 0.0962(7) 0.7610(19) 0.7105(3) 0.0127(4) iso O
O5 0.3223(9) 0.4344(14) 0.5537(5) 0.0127(4) iso O
O6 0.4220(9) -0.0463(16) 0.5648(5) 0.0127(4) iso O
O7 0.6332(10) 0.3299(15) 0.5875(5) 0.0127(4) iso O
O8 0.5117(7) 0.2529(19) 0.7033(4) 0.0127(4) iso O
O9 0.2553(9) 0.2240(14) 0.7617(5) 0.0156(14) iso O
H1 0.4133(17) 0.245(3) 0.7235(9) 0.0415(17) iso H
H2 0.1440(19) 0.943(3) 0.7289(9) 0.0415(17) iso H
H3 0.1948(17) 0.391(3) 0.7548(11) 0.0415(17) iso H
H4 0.3083(18) 0.233(4) 0.8353(8) 0.0415(17) iso H

loop_
_geom_angle_atom_site_label_1
_geom_angle_atom_site_label_2
_geom_angle_atom_site_label_3
_geom_angle
O3 P1 O4 105.6(5)
O2 P1 O4 106.5(6)
O2 P1 O3 110.6(8)
O1 P1 O4 109.8(5)
O1 P1 O3 109.4(6)
O1 P1 O2 114.6(7)
O7 P2 O8 103.5(5)
O6 P2 O8 113.2(6)
O6 P2 O7 110.0(7)
O5 P2 O8 110.1(5)
O5 P2 O7 110.4(6)
O5 P2 O6 109.5(7)
P1 O4 H2 112.0(10)
Ti1 O7 P2 138.1(6)
P2 O8 H1 115.0(10)
H3 O9 H4 96.0(10)

loop_
_geom_bond_atom_site_label_1
_geom_bond_atom_site_label_2
_geom_bond_distance
Ti1 O7 1.960(10)
P1 O1 1.550(10)
P1 O2 1.500(10)
P1 O3 1.560(10)
P1 O4 1.563(7)
P2 O5 1.570(10)
P2 O6 1.530(10)
P2 O7 1.580(10)
P2 O8 1.558(9)
O4 H2 1.000(10)
O8 H1 1.010(10)
O9 H3 0.970(10)
O9 H4 1.120(10)

loop_
_geom_contact_atom_site_label_1
_geom_contact_atom_site_label_2
_geom_contact_distance
P1 H2 2.145(15)
P1 H3 2.962(16)
P2 H1 2.181(18)
O1 O2 2.569(11)
O1 O3 2.540(12)
O1 O4 2.549(9)
O1 O5 2.687(11)
O1 H2 2.742(17)
O2 O3 2.515(11)
O2 O4 2.453(9)
O2 H3 2.848(15)
O3 O4 2.487(9)
O3 H2 2.711(14)
O4 O9 2.995(11)
O4 H3 2.058(16)
O5 O6 2.534(11)
O5 O7 2.594(11)
O5 O8 2.568(9)
O5 H1 2.746(16)
O6 O7 2.551(11)
O6 O8 2.577(10)
O6 H1 2.972(18)
O7 O8 2.467(12)
O8 O9 2.688(11)
H1 H3 2.23(2)
H1 H4 2.28(2)
H2 H3 2.80(2)
